data_1520113
loop_
_publ_author_name
'Zaitsev, Kirill V.'
'Lermontova, Elmira Kh.'
'Churakov, Andrei V.'
'Tafeenko, Viktor A.'
'Tarasevich, Boris N.'
'Poleshchuk, Oleg Kh.'
'Kharcheva, Anastasia V.'
'Magdesieva, Tatiana V.'
'Nikitin, Oleg M.'
'Zaitseva, Galina S.'
'Karlov, Sergey S.'

_publ_section_title
;
 Compounds of Group 14 Elements with an Element--Element (E = Si, Ge, Sn)
 Bond: Effect of the Nature of the Element Atom
;
_journal_issue 12
_journal_name_full Organometallics
_journal_page_first 2765
_journal_paper_doi 10.1021/om501293t
_journal_volume 34
_journal_year 2015
_chemical_formula_moiety 'C24 H30 Ge Si'
_chemical_formula_sum 'C24 H30 Ge Si'
_chemical_formula_weight 419.16
_chemical_name_systematic
; 
 ? 
;
_space_group_IT_number 14
_symmetry_cell_setting monoclinic
_symmetry_space_group_name_Hall '-P 2ybc'
_symmetry_space_group_name_H-M 'P 1 21/c 1'
_atom_sites_solution_hydrogens geom
_atom_sites_solution_primary direct
_atom_sites_solution_secondary difmap
_audit_creation_method SHELXL-97
_cell_angle_alpha 90.00
_cell_angle_beta 109.021(1)
_cell_angle_gamma 90.00
_cell_formula_units_Z 4
_cell_length_a 10.4814(6)
_cell_length_b 19.1943(12)
_cell_length_c 12.0560(7)
_cell_measurement_reflns_used 6460
_cell_measurement_temperature 150(2)
_cell_measurement_theta_max 27.399
_cell_measurement_theta_min 2.122
_cell_volume 2293.0(2)
_computing_cell_refinement 'SAINT (Bruker, 2008)'
_computing_data_collection '<i>APEX2</i> (Bruker, 2008)'
_computing_data_reduction 'SAINT (Bruker, 2008)'
_computing_molecular_graphics 'SHELXTL (Sheldrick, 2008)'
_computing_publication_material 'SHELXTL (Sheldrick, 2008)'
_computing_structure_refinement 'SHELXTL (Sheldrick, 2008)'
_computing_structure_solution 'SHELXTL (Sheldrick, 2008)'
_diffrn_ambient_temperature 150(2)
_diffrn_measured_fraction_theta_full 0.996
_diffrn_measured_fraction_theta_max 0.996
_diffrn_measurement_device_type 'Bruker SMART APEX II'
_diffrn_measurement_method \w
_diffrn_radiation_monochromator graphite
_diffrn_radiation_source 'fine-focus sealed tube'
_diffrn_radiation_type MoK\a
_diffrn_radiation_wavelength 0.71073
_diffrn_reflns_av_R_equivalents 0.0355
_diffrn_reflns_av_sigmaI/netI 0.0335
_diffrn_reflns_limit_h_max 13
_diffrn_reflns_limit_h_min -13
_diffrn_reflns_limit_k_max 25
_diffrn_reflns_limit_k_min -25
_diffrn_reflns_limit_l_max 15
_diffrn_reflns_limit_l_min -15
_diffrn_reflns_number 20692
_diffrn_reflns_theta_full 28.00
_diffrn_reflns_theta_max 28.00
_diffrn_reflns_theta_min 2.06
_diffrn_standards_decay_% 0
_diffrn_standards_interval_time 0
_diffrn_standards_number 0
_exptl_absorpt_coefficient_mu 1.393
_exptl_absorpt_correction_T_max 0.7681
_exptl_absorpt_correction_T_min 0.6057
_exptl_absorpt_correction_type multi-scan
_exptl_absorpt_process_details 'SADABS (Bruker, 2008)'
_exptl_crystal_colour colourless
_exptl_crystal_density_diffrn 1.214
_exptl_crystal_density_method 'not measured'
_exptl_crystal_description block
_exptl_crystal_F_000 880
_exptl_crystal_size_max 0.40
_exptl_crystal_size_mid 0.20
_exptl_crystal_size_min 0.20
_refine_diff_density_max 0.357
_refine_diff_density_min -0.229
_refine_diff_density_rms 0.055
_refine_ls_extinction_method none
_refine_ls_goodness_of_fit_ref 1.023
_refine_ls_hydrogen_treatment constr
_refine_ls_matrix_type full
_refine_ls_number_parameters 241
_refine_ls_number_reflns 5513
_refine_ls_number_restraints 0
_refine_ls_restrained_S_all 1.023
_refine_ls_R_factor_all 0.0375
_refine_ls_R_factor_gt 0.0292
_refine_ls_shift/su_max 0.002
_refine_ls_shift/su_mean 0.000
_refine_ls_structure_factor_coef Fsqd
_refine_ls_weighting_details 'calc w=1/[\s^2^(Fo^2^)+(0.0369P)^2^+0.6125P] where P=(Fo^2^+2Fc^2^)/3'
_refine_ls_weighting_scheme calc
_refine_ls_wR_factor_gt 0.0717
_refine_ls_wR_factor_ref 0.0751
_reflns_number_gt 4665
_reflns_number_total 5513
_reflns_threshold_expression I>2\s(I)
_cod_data_source_file om501293t_si_003.cif
_cod_data_source_block a
_cod_depositor_comments 'Adding full bibliography for 1520113--1520115.cif.'
_cod_original_sg_symbol_H-M 'P 21/c'
_cod_database_code 1520113

loop_
_symmetry_equiv_pos_as_xyz
'x, y, z'
'-x, y+1/2, -z+1/2'
'-x, -y, -z'
'x, -y-1/2, z-1/2'

loop_
_atom_site_label
_atom_site_type_symbol
_atom_site_fract_x
_atom_site_fract_y
_atom_site_fract_z
_atom_site_U_iso_or_equiv
_atom_site_adp_type
_atom_site_occupancy
_atom_site_symmetry_multiplicity
_atom_site_calc_flag
_atom_site_refinement_flags
Ge1 Ge 0.248286(17) 0.885740(8) 0.280488(14) 0.02153(6) Uani 1 1 d .
Si1 Si 0.32585(5) 0.78920(2) 0.41010(4) 0.02740(11) Uani 1 1 d .
C1 C 0.3273(3) 0.70607(11) 0.3303(2) 0.0534(6) Uani 1 1 d .
H1A H 0.3567 0.6679 0.3870 0.080 Uiso 1 1 calc R
H1B H 0.3896 0.7103 0.2852 0.080 Uiso 1 1 calc R
H1C H 0.2362 0.6963 0.2769 0.080 Uiso 1 1 calc R
C2 C 0.2119(2) 0.77840(12) 0.49944(19) 0.0464(5) Uani 1 1 d .
H2A H 0.2468 0.7414 0.5575 0.070 Uiso 1 1 calc R
H2B H 0.1213 0.7659 0.4480 0.070 Uiso 1 1 calc R
H2C H 0.2077 0.8222 0.5399 0.070 Uiso 1 1 calc R
C3 C 0.5009(2) 0.80862(13) 0.5094(2) 0.0515(6) Uani 1 1 d .
H3A H 0.5371 0.7679 0.5586 0.077 Uiso 1 1 calc R
H3B H 0.4986 0.8485 0.5595 0.077 Uiso 1 1 calc R
H3C H 0.5587 0.8197 0.4622 0.077 Uiso 1 1 calc R
C11 C 0.20671(16) 0.96322(8) 0.36817(14) 0.0224(3) Uani 1 1 d .
C12 C 0.08255(18) 0.99646(10) 0.33264(16) 0.0327(4) Uani 1 1 d .
H12 H 0.0151 0.9818 0.2626 0.039 Uiso 1 1 calc R
C13 C 0.0549(2) 1.05066(11) 0.39721(18) 0.0408(5) Uani 1 1 d .
H13 H -0.0312 1.0724 0.3710 0.049 Uiso 1 1 calc R
C14 C 0.15115(19) 1.07365(9) 0.49970(16) 0.0299(4) Uani 1 1 d .
C15 C 0.27527(19) 1.04157(10) 0.53454(16) 0.0337(4) Uani 1 1 d .
H15 H 0.3434 1.0570 0.6036 0.040 Uiso 1 1 calc R
C16 C 0.30241(18) 0.98691(10) 0.47022(16) 0.0338(4) Uani 1 1 d .
H16 H 0.3886 0.9652 0.4967 0.041 Uiso 1 1 calc R
C17 C 0.1207(2) 1.13120(11) 0.5730(2) 0.0454(5) Uani 1 1 d .
H17A H 0.2046 1.1464 0.6324 0.068 Uiso 1 1 calc R
H17B H 0.0581 1.1139 0.6118 0.068 Uiso 1 1 calc R
H17C H 0.0796 1.1706 0.5223 0.068 Uiso 1 1 calc R
C21 C 0.38941(16) 0.91981(9) 0.22062(14) 0.0239(3) Uani 1 1 d .
C22 C 0.41853(18) 0.99079(9) 0.22132(16) 0.0304(4) Uani 1 1 d .
H22 H 0.3663 1.0231 0.2480 0.037 Uiso 1 1 calc R
C23 C 0.52232(19) 1.01509(10) 0.18386(17) 0.0343(4) Uani 1 1 d .
H23 H 0.5396 1.0637 0.1853 0.041 Uiso 1 1 calc R
C24 C 0.60126(17) 0.96996(10) 0.14435(15) 0.0295(4) Uani 1 1 d .
C25 C 0.57210(18) 0.89932(10) 0.14214(16) 0.0306(4) Uani 1 1 d .
H25 H 0.6236 0.8673 0.1142 0.037 Uiso 1 1 calc R
C26 C 0.46893(19) 0.87479(9) 0.18010(15) 0.0289(4) Uani 1 1 d .
H26 H 0.4520 0.8261 0.1785 0.035 Uiso 1 1 calc R
C27 C 0.71646(19) 0.99693(11) 0.10684(18) 0.0394(5) Uani 1 1 d .
H27A H 0.7695 0.9576 0.0940 0.059 Uiso 1 1 calc R
H27B H 0.7743 1.0272 0.1683 0.059 Uiso 1 1 calc R
H27C H 0.6803 1.0235 0.0339 0.059 Uiso 1 1 calc R
C31 C 0.08665(17) 0.86599(9) 0.14707(14) 0.0246(3) Uani 1 1 d .
C32 C 0.0638(2) 0.90009(10) 0.04089(16) 0.0351(4) Uani 1 1 d .
H32 H 0.1270 0.9337 0.0334 0.042 Uiso 1 1 calc R
C33 C -0.0504(2) 0.88583(11) -0.05488(18) 0.0425(5) Uani 1 1 d .
H33 H -0.0635 0.9097 -0.1268 0.051 Uiso 1 1 calc R
C34 C -0.1448(2) 0.83762(10) -0.04723(18) 0.0388(5) Uani 1 1 d .
C35 C -0.12415(19) 0.80461(10) 0.05927(18) 0.0368(4) Uani 1 1 d .
H35 H -0.1889 0.7720 0.0671 0.044 Uiso 1 1 calc R
C36 C -0.01036(18) 0.81835(9) 0.15461(16) 0.0297(4) Uani 1 1 d .
H36 H 0.0017 0.7948 0.2266 0.036 Uiso 1 1 calc R
C37 C -0.2674(2) 0.82153(13) -0.1522(2) 0.0635(8) Uani 1 1 d .
H37A H -0.2596 0.8454 -0.2215 0.095 Uiso 1 1 calc R
H37B H -0.3489 0.8376 -0.1369 0.095 Uiso 1 1 calc R
H37C H -0.2732 0.7712 -0.1661 0.095 Uiso 1 1 calc R

loop_
_atom_site_aniso_label
_atom_site_aniso_U_11
_atom_site_aniso_U_22
_atom_site_aniso_U_33
_atom_site_aniso_U_23
_atom_site_aniso_U_13
_atom_site_aniso_U_12
Ge1 0.02120(10) 0.02144(10) 0.02197(9) 0.00096(6) 0.00706(7) -0.00063(7)
Si1 0.0284(3) 0.0250(2) 0.0297(2) 0.00562(19) 0.0108(2) 0.00431(19)
C1 0.0763(17) 0.0324(11) 0.0511(13) 0.0010(9) 0.0201(12) 0.0130(11)
C2 0.0460(13) 0.0517(13) 0.0485(12) 0.0228(10) 0.0251(10) 0.0133(10)
C3 0.0367(12) 0.0516(13) 0.0551(13) 0.0205(11) -0.0002(10) -0.0015(10)
C11 0.0222(8) 0.0216(8) 0.0237(8) 0.0012(6) 0.0078(6) -0.0005(6)
C12 0.0259(9) 0.0359(10) 0.0303(9) -0.0036(7) 0.0012(7) 0.0033(8)
C13 0.0301(10) 0.0414(11) 0.0444(11) -0.0058(9) 0.0033(8) 0.0131(9)
C14 0.0348(10) 0.0239(8) 0.0326(9) -0.0007(7) 0.0133(8) 0.0016(7)
C15 0.0328(10) 0.0345(10) 0.0291(9) -0.0063(7) 0.0034(7) -0.0001(8)
C16 0.0240(9) 0.0373(10) 0.0343(9) -0.0041(8) 0.0017(7) 0.0072(8)
C17 0.0526(14) 0.0368(11) 0.0470(12) -0.0096(9) 0.0163(10) 0.0087(10)
C21 0.0215(8) 0.0278(8) 0.0213(8) 0.0016(6) 0.0054(6) -0.0014(7)
C22 0.0280(9) 0.0251(8) 0.0408(10) 0.0050(7) 0.0146(8) 0.0029(7)
C23 0.0301(10) 0.0270(9) 0.0475(11) 0.0075(8) 0.0152(8) -0.0015(7)
C24 0.0212(9) 0.0392(10) 0.0265(8) 0.0051(7) 0.0056(7) -0.0034(7)
C25 0.0262(9) 0.0378(10) 0.0302(9) -0.0073(7) 0.0124(7) -0.0019(7)
C26 0.0309(10) 0.0271(9) 0.0304(9) -0.0058(7) 0.0123(7) -0.0045(7)
C27 0.0262(10) 0.0528(12) 0.0407(10) 0.0056(9) 0.0129(8) -0.0051(9)
C31 0.0240(8) 0.0234(8) 0.0266(8) -0.0040(6) 0.0084(6) -0.0009(6)
C32 0.0348(11) 0.0352(10) 0.0317(9) 0.0035(8) 0.0059(8) -0.0070(8)
C33 0.0449(12) 0.0441(12) 0.0291(10) 0.0056(8) -0.0009(8) 0.0015(9)
C34 0.0302(10) 0.0303(9) 0.0445(11) -0.0096(8) -0.0033(8) 0.0046(8)
C35 0.0266(10) 0.0322(10) 0.0496(11) -0.0087(8) 0.0097(8) -0.0054(8)
C36 0.0292(9) 0.0303(9) 0.0315(9) -0.0032(7) 0.0123(7) -0.0032(7)
C37 0.0463(14) 0.0492(14) 0.0655(16) -0.0096(12) -0.0222(12) 0.0029(11)

loop_
_atom_type_symbol
_atom_type_description
_atom_type_scat_dispersion_real
_atom_type_scat_dispersion_imag
_atom_type_scat_source
C C 0.0033 0.0016 'International Tables Vol C Tables 4.2.6.8 and 6.1.1.4'
H H 0.0000 0.0000 'International Tables Vol C Tables 4.2.6.8 and 6.1.1.4'
Si Si 0.0817 0.0704 'International Tables Vol C Tables 4.2.6.8 and 6.1.1.4'
Ge Ge 0.1547 1.8001 'International Tables Vol C Tables 4.2.6.8 and 6.1.1.4'

loop_
_geom_angle_atom_site_label_1
_geom_angle_atom_site_label_2
_geom_angle_atom_site_label_3
_geom_angle
C11 Ge1 C31 107.84(7)
C11 Ge1 C21 105.88(7)
C31 Ge1 C21 108.52(7)
C11 Ge1 Si1 108.95(5)
C31 Ge1 Si1 113.98(5)
C21 Ge1 Si1 111.30(5)
C2 Si1 C1 108.50(11)
C2 Si1 C3 109.37(11)
C1 Si1 C3 109.21(12)
C2 Si1 Ge1 108.60(7)
C1 Si1 Ge1 112.61(7)
C3 Si1 Ge1 108.51(7)
Si1 C1 H1A 109.5
Si1 C1 H1B 109.5
H1A C1 H1B 109.5
Si1 C1 H1C 109.5
H1A C1 H1C 109.5
H1B C1 H1C 109.5
Si1 C2 H2A 109.5
Si1 C2 H2B 109.5
H2A C2 H2B 109.5
Si1 C2 H2C 109.5
H2A C2 H2C 109.5
H2B C2 H2C 109.5
Si1 C3 H3A 109.5
Si1 C3 H3B 109.5
H3A C3 H3B 109.5
Si1 C3 H3C 109.5
H3A C3 H3C 109.5
H3B C3 H3C 109.5
C12 C11 C16 117.27(15)
C12 C11 Ge1 122.39(12)
C16 C11 Ge1 120.35(13)
C13 C12 C11 121.30(16)
C13 C12 H12 119.4
C11 C12 H12 119.4
C12 C13 C14 120.96(17)
C12 C13 H13 119.5
C14 C13 H13 119.5
C15 C14 C13 118.04(16)
C15 C14 C17 120.49(17)
C13 C14 C17 121.46(17)
C14 C15 C16 120.90(17)
C14 C15 H15 119.6
C16 C15 H15 119.6
C11 C16 C15 121.53(17)
C11 C16 H16 119.2
C15 C16 H16 119.2
C14 C17 H17A 109.5
C14 C17 H17B 109.5
H17A C17 H17B 109.5
C14 C17 H17C 109.5
H17A C17 H17C 109.5
H17B C17 H17C 109.5
C26 C21 C22 116.90(16)
C26 C21 Ge1 122.12(13)
C22 C21 Ge1 120.93(13)
C23 C22 C21 121.29(17)
C23 C22 H22 119.4
C21 C22 H22 119.4
C24 C23 C22 121.41(17)
C24 C23 H23 119.3
C22 C23 H23 119.3
C23 C24 C25 117.71(16)
C23 C24 C27 120.89(17)
C25 C24 C27 121.39(17)
C26 C25 C24 121.05(17)
C26 C25 H25 119.5
C24 C25 H25 119.5
C25 C26 C21 121.63(16)
C25 C26 H26 119.2
C21 C26 H26 119.2
C24 C27 H27A 109.5
C24 C27 H27B 109.5
H27A C27 H27B 109.5
C24 C27 H27C 109.5
H27A C27 H27C 109.5
H27B C27 H27C 109.5
C32 C31 C36 117.38(16)
C32 C31 Ge1 120.68(13)
C36 C31 Ge1 121.93(13)
C31 C32 C33 121.03(18)
C31 C32 H32 119.5
C33 C32 H32 119.5
C34 C33 C32 121.18(19)
C34 C33 H33 119.4
C32 C33 H33 119.4
C33 C34 C35 118.04(18)
C33 C34 C37 120.9(2)
C35 C34 C37 121.1(2)
C34 C35 C36 120.98(18)
C34 C35 H35 119.5
C36 C35 H35 119.5
C35 C36 C31 121.36(17)
C35 C36 H36 119.3
C31 C36 H36 119.3
C34 C37 H37A 109.5
C34 C37 H37B 109.5
H37A C37 H37B 109.5
C34 C37 H37C 109.5
H37A C37 H37C 109.5
H37B C37 H37C 109.5

loop_
_geom_bond_atom_site_label_1
_geom_bond_atom_site_label_2
_geom_bond_distance
Ge1 C11 1.9542(16)
Ge1 C31 1.9558(17)
Ge1 C21 1.9577(17)
Ge1 Si1 2.3892(5)
Si1 C2 1.862(2)
Si1 C1 1.866(2)
Si1 C3 1.873(2)
C1 H1A 0.9800
C1 H1B 0.9800
C1 H1C 0.9800
C2 H2A 0.9800
C2 H2B 0.9800
C2 H2C 0.9800
C3 H3A 0.9800
C3 H3B 0.9800
C3 H3C 0.9800
C11 C12 1.386(2)
C11 C16 1.386(2)
C12 C13 1.385(3)
C12 H12 0.9500
C13 C14 1.388(3)
C13 H13 0.9500
C14 C15 1.376(3)
C14 C17 1.512(3)
C15 C16 1.388(3)
C15 H15 0.9500
C16 H16 0.9500
C17 H17A 0.9800
C17 H17B 0.9800
C17 H17C 0.9800
C21 C26 1.395(2)
C21 C22 1.396(2)
C22 C23 1.388(2)
C22 H22 0.9500
C23 C24 1.385(3)
C23 H23 0.9500
C24 C25 1.388(3)
C24 C27 1.512(2)
C25 C26 1.387(2)
C25 H25 0.9500
C26 H26 0.9500
C27 H27A 0.9800
C27 H27B 0.9800
C27 H27C 0.9800
C31 C32 1.387(3)
C31 C36 1.392(2)
C32 C33 1.393(3)
C32 H32 0.9500
C33 C34 1.380(3)
C33 H33 0.9500
C34 C35 1.384(3)
C34 C37 1.512(3)
C35 C36 1.386(3)
C35 H35 0.9500
C36 H36 0.9500
C37 H37A 0.9800
C37 H37B 0.9800
C37 H37C 0.9800

loop_
_geom_torsion_atom_site_label_1
_geom_torsion_atom_site_label_2
_geom_torsion_atom_site_label_3
_geom_torsion_atom_site_label_4
_geom_torsion
C11 Ge1 Si1 C2 45.36(10)
C31 Ge1 Si1 C2 -75.12(10)
C21 Ge1 Si1 C2 161.75(10)
C11 Ge1 Si1 C1 165.55(11)
C31 Ge1 Si1 C1 45.07(11)
C21 Ge1 Si1 C1 -78.06(11)
C11 Ge1 Si1 C3 -73.44(11)
C31 Ge1 Si1 C3 166.09(11)
C21 Ge1 Si1 C3 42.95(11)
C31 Ge1 C11 C12 -1.90(16)
C21 Ge1 C11 C12 114.11(15)
Si1 Ge1 C11 C12 -126.09(14)
C31 Ge1 C11 C16 177.86(14)
C21 Ge1 C11 C16 -66.14(15)
Si1 Ge1 C11 C16 53.67(15)
C16 C11 C12 C13 -0.7(3)
Ge1 C11 C12 C13 179.10(15)
C11 C12 C13 C14 0.2(3)
C12 C13 C14 C15 0.7(3)
C12 C13 C14 C17 -178.0(2)
C13 C14 C15 C16 -1.2(3)
C17 C14 C15 C16 177.50(19)
C12 C11 C16 C15 0.1(3)
Ge1 C11 C16 C15 -179.63(14)
C14 C15 C16 C11 0.8(3)
C11 Ge1 C21 C26 163.10(14)
C31 Ge1 C21 C26 -81.36(15)
Si1 Ge1 C21 C26 44.85(15)
C11 Ge1 C21 C22 -14.19(15)
C31 Ge1 C21 C22 101.35(14)
Si1 Ge1 C21 C22 -132.44(13)
C26 C21 C22 C23 -0.3(3)
Ge1 C21 C22 C23 177.13(14)
C21 C22 C23 C24 0.0(3)
C22 C23 C24 C25 0.7(3)
C22 C23 C24 C27 -178.34(17)
C23 C24 C25 C26 -1.1(3)
C27 C24 C25 C26 177.99(17)
C24 C25 C26 C21 0.8(3)
C22 C21 C26 C25 -0.1(3)
Ge1 C21 C26 C25 -177.45(14)
C11 Ge1 C31 C32 88.74(16)
C21 Ge1 C31 C32 -25.53(17)
Si1 Ge1 C31 C32 -150.17(14)
C11 Ge1 C31 C36 -90.43(15)
C21 Ge1 C31 C36 155.30(14)
Si1 Ge1 C31 C36 30.66(16)
C36 C31 C32 C33 -1.4(3)
Ge1 C31 C32 C33 179.38(15)
C31 C32 C33 C34 0.3(3)
C32 C33 C34 C35 1.2(3)
C32 C33 C34 C37 -179.0(2)
C33 C34 C35 C36 -1.5(3)
C37 C34 C35 C36 178.63(19)
C34 C35 C36 C31 0.4(3)
C32 C31 C36 C35 1.1(3)
Ge1 C31 C36 C35 -179.72(14)
